data_4020817
loop_
_publ_author_name
'Juhienah K. Khalaf'
'Apurba Datta'

_publ_section_title
;
 An Efficient and Highly Stereocontrolled Route to
 Bulgecinine hydrochloride.
;
_journal_name_full 'Journal of Organic Chemistry'
_journal_page_first 387
_journal_page_last 390
_journal_paper_doi 10.1021/jo035441q
_journal_volume 69
_journal_year 2004
_chemical_absolute_configuration syn
_chemical_formula_moiety 'C18 H23 N O6'
_chemical_formula_sum 'C18 H23 N O6'
_chemical_formula_weight 349.37
_space_group_IT_number 19
_symmetry_cell_setting orthorhombic
_symmetry_space_group_name_Hall 'P 2ac 2ab'
_symmetry_space_group_name_H-M 'P 21 21 21'
_cell_angle_alpha 90.00
_cell_angle_beta 90.00
_cell_angle_gamma 90.00
_cell_formula_units_Z 4
_cell_length_a 5.585(2)
_cell_length_b 15.254(6)
_cell_length_c 21.048(8)
_cell_measurement_temperature 100(2)
_cell_volume 1793.2(12)
_diffrn_ambient_temperature 100(2)
_exptl_crystal_density_diffrn 1.294
_cod_database_code 4020817

loop_
_symmetry_equiv_pos_as_xyz
'x, y, z'
'-x+1/2, -y, z+1/2'
'-x, y+1/2, -z+1/2'
'x+1/2, -y+1/2, -z'

loop_
_atom_site_label
_atom_site_type_symbol
_atom_site_fract_x
_atom_site_fract_y
_atom_site_fract_z
_atom_site_U_iso_or_equiv
_atom_site_adp_type
_atom_site_occupancy
_atom_site_symmetry_multiplicity
_atom_site_calc_flag
_atom_site_refinement_flags
_atom_site_disorder_assembly
_atom_site_disorder_group
O1 O 0.6253(4) 0.47054(14) 0.64991(10) 0.0344(6) Uani 1 1 d . . .
O2 O 0.9470(4) 0.40355(13) 0.69112(10) 0.0328(5) Uani 1 1 d . . .
O3 O 0.4665(3) 0.37733(12) 0.49063(10) 0.0283(5) Uani 1 1 d . . .
O4 O 0.6828(3) 0.31175(11) 0.56881(9) 0.0235(5) Uani 1 1 d . . .
O5 O 1.0517(3) 0.64495(11) 0.48607(9) 0.0257(5) Uani 1 1 d . . .
O6 O 0.7689(3) 0.61247(12) 0.40559(9) 0.0240(5) Uani 1 1 d . . .
N1 N 0.8135(4) 0.43676(14) 0.52821(10) 0.0201(6) Uani 1 1 d . . .
C2 C 0.9702(5) 0.44706(17) 0.58413(13) 0.0226(7) Uani 1 1 d . . .
H2 H 1.0980 0.4011 0.5841 0.027 Uiso 1 1 calc R . .
C3 C 1.0824(5) 0.53961(17) 0.57555(14) 0.0270(7) Uani 1 1 d . . .
H3A H 0.9995 0.5839 0.6020 0.032 Uiso 1 1 calc R . .
H3B H 1.2552 0.5396 0.5861 0.032 Uiso 1 1 calc R . .
C4 C 1.0415(5) 0.55570(16) 0.50562(14) 0.0216(7) Uani 1 1 d . . .
H4 H 1.1600 0.5208 0.4805 0.026 Uiso 1 1 calc R . .
C5 C 0.7949(5) 0.51999(16) 0.49416(14) 0.0173(7) Uani 1 1 d . . .
H5 H 0.6749 0.5582 0.5159 0.021 Uiso 1 1 calc R . .
C6 C 0.7493(5) 0.52152(16) 0.42357(13) 0.0238(7) Uani 1 1 d . . .
H6A H 0.8695 0.4856 0.4008 0.029 Uiso 1 1 calc R . .
H6B H 0.5876 0.4986 0.4138 0.029 Uiso 1 1 calc R . .
C7 C 0.8257(5) 0.44224(18) 0.64453(15) 0.0248(7) Uani 1 1 d . . .
C8 C 0.8180(6) 0.3934(2) 0.75058(15) 0.0440(9) Uani 1 1 d . . .
H8A H 0.9267 0.3705 0.7831 0.066 Uiso 1 1 d R . .
H8B H 0.6848 0.3525 0.7446 0.066 Uiso 1 1 d R . .
H8C H 0.7555 0.4505 0.7641 0.066 Uiso 1 1 d R . .
C9 C 0.6364(5) 0.37557(18) 0.52619(14) 0.0217(7) Uani 1 1 d . . .
C10 C 0.5082(5) 0.24036(16) 0.57144(14) 0.0240(7) Uani 1 1 d . . .
H10A H 0.5428 0.1965 0.5380 0.029 Uiso 1 1 calc R . .
H10B H 0.3445 0.2634 0.5647 0.029 Uiso 1 1 calc R . .
C11 C 0.5280(5) 0.19970(17) 0.63531(15) 0.0239(7) Uani 1 1 d . . .
C12 C 0.3510(6) 0.2122(2) 0.68064(17) 0.0387(9) Uani 1 1 d . . .
H12 H 0.2166 0.2480 0.6710 0.046 Uiso 1 1 calc R . .
C13 C 0.3687(7) 0.1730(3) 0.73969(19) 0.0524(11) Uani 1 1 d . . .
H13 H 0.2467 0.1821 0.7704 0.063 Uiso 1 1 calc R . .
C14 C 0.5622(7) 0.1209(2) 0.75410(18) 0.0487(11) Uani 1 1 d . . .
H14 H 0.5732 0.0938 0.7946 0.058 Uiso 1 1 calc R . .
C15 C 0.7394(7) 0.1080(2) 0.70986(16) 0.0419(9) Uani 1 1 d . . .
H15 H 0.8737 0.0723 0.7198 0.050 Uiso 1 1 calc R . .
C16 C 0.7219(6) 0.14711(19) 0.65085(16) 0.0341(8) Uani 1 1 d . . .
H16 H 0.8447 0.1378 0.6204 0.041 Uiso 1 1 calc R . .
C17 C 0.9900(5) 0.65506(17) 0.41993(15) 0.0243(7) Uani 1 1 d . . .
C18 C 0.9401(6) 0.75243(17) 0.41228(15) 0.0310(8) Uani 1 1 d . . .
H18A H 0.8128 0.7700 0.4417 0.046 Uiso 1 1 d R . .
H18B H 0.8895 0.7643 0.3685 0.046 Uiso 1 1 d R . .
H18C H 1.0859 0.7858 0.4217 0.046 Uiso 1 1 d R . .
C19 C 1.1882(5) 0.6234(2) 0.37694(14) 0.0290(8) Uani 1 1 d . . .
H19A H 1.2004 0.5594 0.3798 0.043 Uiso 1 1 d R . .
H19B H 1.3401 0.6499 0.3901 0.043 Uiso 1 1 d R . .
H19C H 1.1527 0.6403 0.3330 0.043 Uiso 1 1 d R . .

loop_
_atom_site_aniso_label
_atom_site_aniso_U_11
_atom_site_aniso_U_22
_atom_site_aniso_U_33
_atom_site_aniso_U_23
_atom_site_aniso_U_13
_atom_site_aniso_U_12
O1 0.0348(13) 0.0366(13) 0.0317(14) -0.0037(11) 0.0054(11) 0.0111(11)
O2 0.0321(11) 0.0422(13) 0.0242(14) 0.0104(11) -0.0018(10) -0.0027(11)
O3 0.0271(10) 0.0261(11) 0.0318(14) 0.0022(11) -0.0078(11) -0.0048(10)
O4 0.0305(11) 0.0144(9) 0.0256(13) 0.0017(10) -0.0024(10) -0.0028(9)
O5 0.0351(11) 0.0159(10) 0.0261(13) 0.0042(10) -0.0062(10) -0.0027(9)
O6 0.0237(10) 0.0179(10) 0.0304(13) 0.0056(10) -0.0024(9) 0.0010(9)
N1 0.0250(13) 0.0159(12) 0.0195(15) -0.0002(11) -0.0030(11) -0.0001(11)
C2 0.0235(14) 0.0214(15) 0.0227(19) 0.0019(15) -0.0032(15) 0.0019(13)
C3 0.0287(15) 0.0234(15) 0.029(2) 0.0014(16) -0.0060(15) -0.0056(14)
C4 0.0277(14) 0.0145(14) 0.0226(19) 0.0032(14) -0.0007(14) 0.0016(14)
C5 0.0195(14) 0.0103(13) 0.0221(18) 0.0018(13) 0.0047(13) 0.0030(12)
C6 0.0290(16) 0.0173(14) 0.025(2) 0.0023(14) -0.0030(15) -0.0048(13)
C7 0.0310(17) 0.0163(15) 0.0273(19) -0.0008(15) -0.0043(16) -0.0038(15)
C8 0.049(2) 0.057(2) 0.026(2) 0.0116(19) -0.0022(18) -0.009(2)
C9 0.0230(15) 0.0171(15) 0.025(2) 0.0002(15) 0.0000(14) 0.0020(13)
C10 0.0251(16) 0.0161(14) 0.031(2) -0.0002(14) -0.0012(15) -0.0042(13)
C11 0.0315(17) 0.0152(15) 0.025(2) -0.0042(14) 0.0012(16) -0.0090(14)
C12 0.037(2) 0.040(2) 0.039(2) 0.0014(19) 0.0034(18) -0.0052(17)
C13 0.055(2) 0.066(3) 0.036(3) -0.001(2) 0.019(2) -0.025(2)
C14 0.077(3) 0.037(2) 0.032(2) 0.009(2) -0.013(2) -0.026(2)
C15 0.060(3) 0.0268(19) 0.038(2) 0.0030(18) -0.012(2) -0.0026(19)
C16 0.046(2) 0.0274(17) 0.028(2) -0.0044(17) -0.0050(17) -0.0004(16)
C17 0.0258(16) 0.0222(14) 0.025(2) 0.0025(15) -0.0027(16) 0.0017(13)
C18 0.0397(17) 0.0188(15) 0.034(2) 0.0054(16) -0.0004(17) -0.0007(15)
C19 0.0274(17) 0.0301(17) 0.029(2) 0.0016(16) 0.0000(15) 0.0043(15)

loop_
_geom_bond_atom_site_label_1
_geom_bond_atom_site_label_2
_geom_bond_distance
_geom_bond_site_symmetry_2
_geom_bond_publ_flag
O1 C7 1.205(3) . ?
O2 C7 1.330(3) . ?
O2 C8 1.452(4) . ?
O3 C9 1.209(3) . ?
O4 C9 1.349(3) . ?
O4 C10 1.463(3) . ?
O5 C4 1.423(3) . ?
O5 C17 1.442(3) . ?
O6 C17 1.428(3) . ?
O6 C6 1.442(3) . ?
N1 C9 1.361(4) . ?
N1 C5 1.462(3) . ?
N1 C2 1.475(3) . ?
C2 C7 1.508(4) . ?
C2 C3 1.555(4) . ?
C2 H2 1.0000 . ?
C3 C4 1.510(4) . ?
C3 H3A 0.9900 . ?
C3 H3B 0.9900 . ?
C4 C5 1.500(4) . ?
C4 H4 1.0000 . ?
C5 C6 1.507(4) . ?
C5 H5 1.0000 . ?
C6 H6A 0.9900 . ?
C6 H6B 0.9900 . ?
C8 H8A 0.9800 . ?
C8 H8B 0.9800 . ?
C8 H8C 0.9800 . ?
C10 C11 1.484(4) . ?
C10 H10A 0.9900 . ?
C10 H10B 0.9900 . ?
C11 C16 1.387(4) . ?
C11 C12 1.387(4) . ?
C12 C13 1.383(5) . ?
C12 H12 0.9500 . ?
C13 C14 1.376(5) . ?
C13 H13 0.9500 . ?
C14 C15 1.373(5) . ?
C14 H14 0.9500 . ?
C15 C16 1.381(4) . ?
C15 H15 0.9500 . ?
C16 H16 0.9500 . ?
C17 C19 1.509(4) . ?
C17 C18 1.520(4) . ?
C18 H18A 0.9800 . ?
C18 H18B 0.9800 . ?
C18 H18C 0.9800 . ?
C19 H19A 0.9800 . ?
C19 H19B 0.9800 . ?
C19 H19C 0.9800 . ?

loop_
_cod_related_entry_id
_cod_related_entry_database
_cod_related_entry_code
1 ChemSpider 9625771
